data_7205678
loop_
_publ_author_name
'Vitorica-Yrezabal, I\~nigo J.'
'Sullivan, Rachel A.'
'Purver, Stephen L.'
'Curfs, Caroline'
'Tang, Chiu C.'
'Brammer, Lee'

_publ_section_title
;
 Synthesis and polymorphism of (4-ClpyH)2[CuCl4]: solid--gas and
 solid--solid reactions
;
_journal_issue 9
_journal_name_full CrystEngComm
_journal_page_first 3189
_journal_paper_doi 10.1039/c0ce00628a
_journal_volume 13
_journal_year 2011
_chemical_formula_sum 'C10 H10 Cl6 Cu N2'
_chemical_formula_weight 434.44
_chemical_name_systematic
;
?
;
_space_group_IT_number 14
_symmetry_cell_setting monoclinic
_symmetry_space_group_name_Hall '-P 2ybc'
_symmetry_space_group_name_H-M 'P 1 21/c 1'
_atom_sites_solution_hydrogens geom
_atom_sites_solution_primary direct
_atom_sites_solution_secondary difmap
_audit_creation_method SHELXL-97
_cell_angle_alpha 90.00
_cell_angle_beta 115.492(2)
_cell_angle_gamma 90.00
_cell_formula_units_Z 4
_cell_length_a 7.5585(4)
_cell_length_b 27.3760(13)
_cell_length_c 8.7184(4)
_cell_measurement_reflns_used 9510
_cell_measurement_temperature 150(2)
_cell_measurement_theta_max 27.60
_cell_measurement_theta_min 2.69
_cell_volume 1628.39(14)
_computing_cell_refinement 'Bruker SAINT'
_computing_data_collection 'Bruker APEX2'
_computing_data_reduction 'Bruker SAINT'
_computing_molecular_graphics 'Bruker SHELXTL'
_computing_publication_material 'Bruker SHELXTL'
_computing_structure_refinement 'SHELXL-97 (Sheldrick, 2008)'
_computing_structure_solution 'SHELXS-97 (Sheldrick, 2008)'
_diffrn_ambient_temperature 150(2)
_diffrn_measured_fraction_theta_full 0.999
_diffrn_measured_fraction_theta_max 0.998
_diffrn_measurement_device_type 'Bruker APEX-II CCD'
_diffrn_measurement_method '\f and \w scans'
_diffrn_radiation_monochromator graphite
_diffrn_radiation_source 'fine-focus sealed tube'
_diffrn_radiation_type MoK\a
_diffrn_radiation_wavelength 0.71073
_diffrn_reflns_av_R_equivalents 0.0276
_diffrn_reflns_av_sigmaI/netI 0.0146
_diffrn_reflns_limit_h_max 7
_diffrn_reflns_limit_h_min -9
_diffrn_reflns_limit_k_max 35
_diffrn_reflns_limit_k_min -35
_diffrn_reflns_limit_l_max 11
_diffrn_reflns_limit_l_min -11
_diffrn_reflns_number 34269
_diffrn_reflns_theta_full 25.00
_diffrn_reflns_theta_max 27.63
_diffrn_reflns_theta_min 2.69
_exptl_absorpt_coefficient_mu 2.311
_exptl_absorpt_correction_T_max 0.7851
_exptl_absorpt_correction_T_min 0.5344
_exptl_absorpt_correction_type multi-scan
_exptl_absorpt_process_details sadabs
_exptl_crystal_colour orange
_exptl_crystal_density_diffrn 1.772
_exptl_crystal_density_method 'not measured'
_exptl_crystal_description block
_exptl_crystal_F_000 860
_exptl_crystal_size_max 0.31
_exptl_crystal_size_mid 0.16
_exptl_crystal_size_min 0.11
_refine_diff_density_max 0.324
_refine_diff_density_min -0.349
_refine_diff_density_rms 0.050
_refine_ls_extinction_method none
_refine_ls_goodness_of_fit_ref 1.056
_refine_ls_hydrogen_treatment constr
_refine_ls_matrix_type full
_refine_ls_number_parameters 172
_refine_ls_number_reflns 3783
_refine_ls_number_restraints 0
_refine_ls_restrained_S_all 1.056
_refine_ls_R_factor_all 0.0191
_refine_ls_R_factor_gt 0.0176
_refine_ls_shift/su_max 0.002
_refine_ls_shift/su_mean 0.000
_refine_ls_structure_factor_coef Fsqd
_refine_ls_weighting_details 'calc w=1/[\s^2^(Fo^2^)+(0.0158P)^2^+0.9430P] where P=(Fo^2^+2Fc^2^)/3'
_refine_ls_weighting_scheme calc
_refine_ls_wR_factor_gt 0.0415
_refine_ls_wR_factor_ref 0.0420
_reflns_number_gt 3574
_reflns_number_total 3783
_reflns_threshold_expression >2sigma(I)
_cod_data_source_file c0ce00628a.txt
_cod_data_source_block compound2_phaseI_100K
_cod_depositor_comments
;
The following automatic conversions were performed:
'_symmetry_cell_setting' value 'Monoclinic' changed to 'monoclinic'
according to '/home/saulius/struct/CIF-dictionaries/cif_core.dic'
dictionary named 'cif_core.dic' version 2.4.1 from 2010-06-29.

Automatic conversion script
Id: cif_fix_enum 1555 2011-01-17 13:19:09Z saulius 
;
_cod_original_sg_symbol_H-M P2(1)/c
_cod_database_code 7205678

loop_
_symmetry_equiv_pos_as_xyz
'x, y, z'
'-x, y+1/2, -z+1/2'
'-x, -y, -z'
'x, -y-1/2, z-1/2'

loop_
_atom_site_label
_atom_site_type_symbol
_atom_site_fract_x
_atom_site_fract_y
_atom_site_fract_z
_atom_site_U_iso_or_equiv
_atom_site_adp_type
_atom_site_occupancy
_atom_site_symmetry_multiplicity
_atom_site_calc_flag
_atom_site_refinement_flags
_atom_site_disorder_assembly
_atom_site_disorder_group
Cu1 Cu 0.96104(2) 0.120991(6) 0.55703(2) 0.01398(5) Uani 1 1 d . . .
Cl2 Cl 0.65270(5) 0.101980(13) 0.38349(4) 0.02071(8) Uani 1 1 d . . .
Cl3 Cl 1.04354(5) 0.159753(12) 0.36537(4) 0.01838(7) Uani 1 1 d . . .
Cl4 Cl 1.24144(5) 0.077007(12) 0.67439(4) 0.01786(7) Uani 1 1 d . . .
Cl5 Cl 0.93413(5) 0.146823(12) 0.78997(4) 0.01841(7) Uani 1 1 d . . .
Cl1 Cl 0.26327(5) 0.216495(13) 0.11927(4) 0.02184(8) Uani 1 1 d . . .
N1 N 0.68794(17) 0.30381(5) 0.54665(15) 0.0205(2) Uani 1 1 d . . .
H1A H 0.7722 0.3212 0.6315 0.025 Uiso 1 1 calc R . .
C2 C 0.5546(2) 0.32711(5) 0.41111(18) 0.0211(3) Uani 1 1 d . . .
H2A H 0.5525 0.3618 0.4079 0.025 Uiso 1 1 calc R . .
C3 C 0.4205(2) 0.30088(5) 0.27640(18) 0.0187(3) Uani 1 1 d . . .
H3A H 0.3260 0.3170 0.1791 0.022 Uiso 1 1 calc R . .
C4 C 0.42741(19) 0.25024(5) 0.28679(17) 0.0168(3) Uani 1 1 d . . .
C5 C 0.5665(2) 0.22662(5) 0.42898(18) 0.0211(3) Uani 1 1 d . . .
H5A H 0.5705 0.1920 0.4366 0.025 Uiso 1 1 calc R . .
C6 C 0.6978(2) 0.25488(6) 0.55793(18) 0.0218(3) Uani 1 1 d . . .
H6A H 0.7960 0.2398 0.6555 0.026 Uiso 1 1 calc R . .
Cl11 Cl 0.70960(5) 1.043977(12) 1.06269(4) 0.01822(7) Uani 1 1 d . . .
N11 N 0.77979(16) 0.94898(4) 0.68182(14) 0.0159(2) Uani 1 1 d . . .
H11A H 0.7938 0.9300 0.6064 0.019 Uiso 1 1 calc R . .
C12 C 0.79875(18) 0.92924(5) 0.82871(17) 0.0162(3) Uani 1 1 d . . .
H12A H 0.8269 0.8954 0.8499 0.019 Uiso 1 1 calc R . .
C13 C 0.77727(18) 0.95819(5) 0.94901(17) 0.0157(3) Uani 1 1 d . . .
H13A H 0.7909 0.9449 1.0541 0.019 Uiso 1 1 calc R . .
C14 C 0.73523(18) 1.00730(5) 0.91241(16) 0.0145(3) Uani 1 1 d . . .
C15 C 0.71652(19) 1.02726(5) 0.75951(17) 0.0171(3) Uani 1 1 d . . .
H15A H 0.6883 1.0609 0.7351 0.021 Uiso 1 1 calc R . .
C16 C 0.74034(19) 0.99651(5) 0.64453(17) 0.0175(3) Uani 1 1 d . . .
H16A H 0.7289 1.0089 0.5389 0.021 Uiso 1 1 calc R . .

loop_
_atom_site_aniso_label
_atom_site_aniso_U_11
_atom_site_aniso_U_22
_atom_site_aniso_U_33
_atom_site_aniso_U_23
_atom_site_aniso_U_13
_atom_site_aniso_U_12
Cu1 0.01235(8) 0.01745(9) 0.01095(8) 0.00012(6) 0.00391(6) 0.00110(6)
Cl2 0.01437(14) 0.02087(17) 0.02151(17) -0.00519(13) 0.00263(12) -0.00166(12)
Cl3 0.01912(15) 0.02163(17) 0.01320(15) 0.00476(12) 0.00582(12) 0.00160(12)
Cl4 0.01853(15) 0.02286(17) 0.01211(15) 0.00402(12) 0.00653(12) 0.00726(12)
Cl5 0.02136(15) 0.01967(16) 0.01512(15) -0.00228(12) 0.00873(12) 0.00136(12)
Cl1 0.02465(16) 0.02241(17) 0.01805(16) -0.00500(13) 0.00881(13) -0.00831(13)
N1 0.0176(5) 0.0247(6) 0.0161(6) -0.0023(5) 0.0043(5) -0.0041(5)
C2 0.0237(7) 0.0178(7) 0.0199(7) 0.0010(6) 0.0076(6) -0.0024(6)
C3 0.0187(6) 0.0197(7) 0.0156(7) 0.0027(5) 0.0053(5) 0.0003(5)
C4 0.0169(6) 0.0199(7) 0.0148(6) -0.0030(5) 0.0081(5) -0.0025(5)
C5 0.0264(7) 0.0174(7) 0.0214(7) 0.0015(6) 0.0122(6) 0.0037(6)
C6 0.0204(7) 0.0259(8) 0.0178(7) 0.0041(6) 0.0068(6) 0.0063(6)
Cl11 0.01931(15) 0.01942(16) 0.01602(15) -0.00344(12) 0.00768(12) 0.00015(12)
N11 0.0139(5) 0.0201(6) 0.0139(5) -0.0024(4) 0.0062(4) -0.0007(4)
C12 0.0143(6) 0.0164(6) 0.0177(7) 0.0013(5) 0.0068(5) -0.0001(5)
C13 0.0135(6) 0.0197(7) 0.0131(6) 0.0020(5) 0.0051(5) -0.0004(5)
C14 0.0104(5) 0.0187(7) 0.0138(6) -0.0034(5) 0.0046(5) -0.0024(5)
C15 0.0149(6) 0.0172(7) 0.0176(7) 0.0016(5) 0.0055(5) -0.0005(5)
C16 0.0147(6) 0.0235(7) 0.0135(6) 0.0029(5) 0.0053(5) -0.0004(5)

loop_
_atom_type_symbol
_atom_type_description
_atom_type_scat_dispersion_real
_atom_type_scat_dispersion_imag
_atom_type_scat_source
C C 0.0033 0.0016 'International Tables Vol C Tables 4.2.6.8 and 6.1.1.4'
H H 0.0000 0.0000 'International Tables Vol C Tables 4.2.6.8 and 6.1.1.4'
N N 0.0061 0.0033 'International Tables Vol C Tables 4.2.6.8 and 6.1.1.4'
Cl Cl 0.1484 0.1585 'International Tables Vol C Tables 4.2.6.8 and 6.1.1.4'
Cu Cu 0.3201 1.2651 'International Tables Vol C Tables 4.2.6.8 and 6.1.1.4'

loop_
_geom_angle_atom_site_label_1
_geom_angle_atom_site_label_2
_geom_angle_atom_site_label_3
_geom_angle
_geom_angle_site_symmetry_1
_geom_angle_site_symmetry_3
_geom_angle_publ_flag
Cl2 Cu1 Cl5 102.292(14) . . ?
Cl2 Cu1 Cl4 133.282(15) . . ?
Cl5 Cu1 Cl4 101.000(13) . . ?
Cl2 Cu1 Cl3 98.462(14) . . ?
Cl5 Cu1 Cl3 132.618(15) . . ?
Cl4 Cu1 Cl3 94.624(13) . . ?
C2 N1 C6 122.46(13) . . ?
C2 N1 H1A 118.8 . . ?
C6 N1 H1A 118.8 . . ?
N1 C2 C3 120.13(13) . . ?
N1 C2 H2A 119.9 . . ?
C3 C2 H2A 119.9 . . ?
C2 C3 C4 118.14(13) . . ?
C2 C3 H3A 120.9 . . ?
C4 C3 H3A 120.9 . . ?
C3 C4 C5 120.97(13) . . ?
C3 C4 Cl1 119.15(11) . . ?
C5 C4 Cl1 119.88(11) . . ?
C6 C5 C4 118.01(13) . . ?
C6 C5 H5A 121.0 . . ?
C4 C5 H5A 121.0 . . ?
N1 C6 C5 120.28(13) . . ?
N1 C6 H6A 119.9 . . ?
C5 C6 H6A 119.9 . . ?
C12 N11 C16 122.91(12) . . ?
C12 N11 H11A 118.5 . . ?
C16 N11 H11A 118.5 . . ?
N11 C12 C13 119.75(13) . . ?
N11 C12 H12A 120.1 . . ?
C13 C12 H12A 120.1 . . ?
C12 C13 C14 118.20(12) . . ?
C12 C13 H13A 120.9 . . ?
C14 C13 H13A 120.9 . . ?
C13 C14 C15 121.34(13) . . ?
C13 C14 Cl11 118.60(10) . . ?
C15 C14 Cl11 120.05(11) . . ?
C16 C15 C14 117.78(13) . . ?
C16 C15 H15A 121.1 . . ?
C14 C15 H15A 121.1 . . ?
N11 C16 C15 120.01(13) . . ?
N11 C16 H16A 120.0 . . ?
C15 C16 H16A 120.0 . . ?

loop_
_geom_bond_atom_site_label_1
_geom_bond_atom_site_label_2
_geom_bond_distance
_geom_bond_site_symmetry_2
_geom_bond_publ_flag
Cu1 Cl2 2.2264(4) . ?
Cu1 Cl5 2.2408(4) . ?
Cu1 Cl4 2.2632(4) . ?
Cu1 Cl3 2.2812(4) . ?
Cl1 C4 1.7223(14) . ?
N1 C2 1.3393(18) . ?
N1 C6 1.343(2) . ?
N1 H1A 0.8800 . ?
C2 C3 1.378(2) . ?
C2 H2A 0.9500 . ?
C3 C4 1.389(2) . ?
C3 H3A 0.9500 . ?
C4 C5 1.3924(19) . ?
C5 C6 1.374(2) . ?
C5 H5A 0.9500 . ?
C6 H6A 0.9500 . ?
Cl11 C14 1.7264(13) . ?
N11 C12 1.3396(18) . ?
N11 C16 1.3434(18) . ?
N11 H11A 0.8800 . ?
C12 C13 1.3788(19) . ?
C12 H12A 0.9500 . ?
C13 C14 1.3868(19) . ?
C13 H13A 0.9500 . ?
C14 C15 1.3903(19) . ?
C15 C16 1.379(2) . ?
C15 H15A 0.9500 . ?
C16 H16A 0.9500 . ?
